data_4087930
loop_
_publ_author_name
'Wang, Lin'
'Sun, Hongjian'
'Li, Xiaoyan'

_publ_section_title
;
 Imine Nitrogen Bridged Binuclear Nickel Complexes via N--H Bond
 Activation: Synthesis, Characterization, Unexpected C,N-Coupling
 Reaction, and Their Catalytic Application in Hydrosilylation of Aldehydes
;
_journal_issue 20
_journal_name_full Organometallics
_journal_page_first 5175
_journal_paper_doi 10.1021/acs.organomet.5b00734
_journal_volume 34
_journal_year 2015
_chemical_formula_sum 'C36 H44 F4 N2 Ni2 P2'
_chemical_formula_weight 760.09
_space_group_IT_number 13
_space_group_name_Hall '-P 2yc'
_space_group_name_H-M_alt 'P 1 2/c 1'
_symmetry_cell_setting monoclinic
_symmetry_space_group_name_H-M 'P 1 2/c 1'
_atom_sites_solution_hydrogens geom
_atom_sites_solution_primary direct
_atom_sites_solution_secondary difmap
_audit_creation_method SHELXL-97
_cell_angle_alpha 90.00
_cell_angle_beta 106.919(8)
_cell_angle_gamma 90.00
_cell_formula_units_Z 4
_cell_length_a 21.281(10)
_cell_length_b 9.058(4)
_cell_length_c 19.919(9)
_cell_measurement_reflns_used 1698
_cell_measurement_temperature 200(2)
_cell_measurement_theta_max 21.189
_cell_measurement_theta_min 2.461
_cell_volume 3673(3)
_computing_cell_refinement 'Bruker SMART'
_computing_data_collection 'Bruker SMART'
_computing_data_reduction 'Bruker SAINT'
_computing_molecular_graphics 'Bruker SHELXTL'
_computing_publication_material 'Bruker SHELXTL'
_computing_structure_refinement 'SHELXL-97 (Sheldrick, 1997)'
_computing_structure_solution 'SHELXS-97 (Sheldrick, 1990)'
_diffrn_ambient_temperature 200(2)
_diffrn_measured_fraction_theta_full 0.995
_diffrn_measured_fraction_theta_max 0.995
_diffrn_measurement_device_type 'CCD area detector'
_diffrn_measurement_method 'phi and omega scans'
_diffrn_radiation_monochromator graphite
_diffrn_radiation_source 'fine-focus sealed tube'
_diffrn_radiation_type MoK\a
_diffrn_radiation_wavelength 0.71073
_diffrn_reflns_av_R_equivalents 0.0776
_diffrn_reflns_av_unetI/netI 0.1008
_diffrn_reflns_limit_h_max 12
_diffrn_reflns_limit_h_min -25
_diffrn_reflns_limit_k_max 10
_diffrn_reflns_limit_k_min -10
_diffrn_reflns_limit_l_max 23
_diffrn_reflns_limit_l_min -23
_diffrn_reflns_number 17486
_diffrn_reflns_theta_full 25.00
_diffrn_reflns_theta_max 25.00
_diffrn_reflns_theta_min 1.00
_exptl_absorpt_coefficient_mu 1.159
_exptl_absorpt_correction_T_max 0.8929
_exptl_absorpt_correction_T_min 0.8453
_exptl_absorpt_correction_type multi-scan
_exptl_absorpt_process_details SADABS
_exptl_crystal_colour red
_exptl_crystal_density_diffrn 1.374
_exptl_crystal_density_method 'not measured'
_exptl_crystal_description block
_exptl_crystal_F_000 1584
_exptl_crystal_size_max 0.15
_exptl_crystal_size_mid 0.10
_exptl_crystal_size_min 0.10
_refine_diff_density_max 1.327
_refine_diff_density_min -0.542
_refine_diff_density_rms 0.109
_refine_ls_extinction_method none
_refine_ls_goodness_of_fit_ref 1.055
_refine_ls_hydrogen_treatment constr
_refine_ls_matrix_type full
_refine_ls_number_parameters 423
_refine_ls_number_reflns 6425
_refine_ls_number_restraints 12
_refine_ls_restrained_S_all 1.056
_refine_ls_R_factor_all 0.1256
_refine_ls_R_factor_gt 0.0717
_refine_ls_shift/su_max 0.001
_refine_ls_shift/su_mean 0.000
_refine_ls_structure_factor_coef Fsqd
_refine_ls_weighting_details 'calc w=1/[\s^2^(Fo^2^)+(0.0706P)^2^+10.6200P] where P=(Fo^2^+2Fc^2^)/3'
_refine_ls_weighting_scheme calc
_refine_ls_wR_factor_gt 0.1664
_refine_ls_wR_factor_ref 0.1927
_reflns_number_gt 3839
_reflns_number_total 6425
_reflns_threshold_expression >2sigma(I)
_cod_data_source_file om5b00734_si_002.cif
_cod_data_source_block complex11
_cod_depositor_comments
;
The following automatic conversions were performed:

data item '_symmetry_cell_setting' value 'Monoclinic' was changed to
'monoclinic' in accordance with the
/home/saulius/struct/COD-crude-data/automatic-downloads/DataCite-retrospective/ACS/depositions/lib/dictionaries/cif_core.dic
dictionary named 'cif_core.dic' version 2.4.2 last updated on
2011-04-26.

Automatic conversion script
Id: cif_fix_values 6909 2019-04-08 15:41:33Z antanas 
;
_cod_original_sg_symbol_H-M 'P2/c  '
_cod_database_code 4087930

loop_
_symmetry_equiv_pos_as_xyz
'x, y, z'
'-x, y, -z+1/2'
'-x, -y, -z'
'x, -y, z-1/2'

loop_
_atom_site_label
_atom_site_type_symbol
_atom_site_fract_x
_atom_site_fract_y
_atom_site_fract_z
_atom_site_U_iso_or_equiv
_atom_site_adp_type
_atom_site_occupancy
_atom_site_symmetry_multiplicity
_atom_site_calc_flag
_atom_site_refinement_flags
Ni1 Ni 0.50285(4) 0.72751(9) 0.18645(4) 0.0270(3) Uani 1 1 d .
Ni2 Ni 0.00774(4) 0.75447(9) 0.31642(4) 0.0277(3) Uani 1 1 d .
P1 P 0.43410(10) 0.8633(2) 0.11402(10) 0.0340(5) Uani 1 1 d .
P2 P -0.05772(10) 0.6178(2) 0.35120(10) 0.0334(5) Uani 1 1 d .
F1 F 0.2973(2) 0.6667(5) 0.2550(2) 0.0482(11) Uani 1 1 d .
F2 F 0.4306(2) 0.2538(4) 0.2607(2) 0.0507(12) Uani 1 1 d .
F3 F 0.2108(2) 0.8156(5) 0.3667(2) 0.0543(13) Uani 1 1 d .
F4 F 0.0729(2) 1.2281(5) 0.2983(2) 0.0529(13) Uani 1 1 d .
C1 C 0.4540(5) 1.0558(9) 0.1212(5) 0.079(3) Uani 1 1 d .
H1A H 0.4548 1.0913 0.1679 0.118 Uiso 1 1 calc R
H1B H 0.4209 1.1108 0.0854 0.118 Uiso 1 1 calc R
H1C H 0.4973 1.0707 0.1142 0.118 Uiso 1 1 calc R
C2 C 0.3517(4) 0.8652(12) 0.1245(5) 0.080(3) Uani 1 1 d .
H2A H 0.3319 0.7670 0.1140 0.119 Uiso 1 1 calc R
H2B H 0.3245 0.9376 0.0923 0.119 Uiso 1 1 calc R
H2C H 0.3543 0.8920 0.1729 0.119 Uiso 1 1 calc R
C3 C 0.4190(5) 0.8256(11) 0.0218(4) 0.076(3) Uani 1 1 d .
H3A H 0.4605 0.8307 0.0098 0.115 Uiso 1 1 calc R
H3B H 0.3883 0.8990 -0.0057 0.115 Uiso 1 1 calc R
H3C H 0.4001 0.7267 0.0111 0.115 Uiso 1 1 calc R
C4 C 0.5714(4) 0.8078(9) 0.1500(4) 0.049(2) Uani 1 1 d .
H4A H 0.6137 0.7631 0.1750 0.074 Uiso 1 1 calc R
H4B H 0.5739 0.9150 0.1569 0.074 Uiso 1 1 calc R
H4C H 0.5610 0.7856 0.0998 0.074 Uiso 1 1 calc R
C5 C 0.2614(4) 0.4659(11) 0.1122(5) 0.063(3) Uani 1 1 d .
H5A H 0.2580 0.3874 0.1448 0.095 Uiso 1 1 calc R
H5B H 0.2230 0.4623 0.0706 0.095 Uiso 1 1 calc R
H5C H 0.2631 0.5620 0.1352 0.095 Uiso 1 1 calc R
C6 C 0.3223(4) 0.4444(9) 0.0907(4) 0.052(2) Uani 1 1 d .
C7 C 0.3150(5) 0.3897(9) 0.0223(4) 0.058(2) Uani 1 1 d .
H7 H 0.2728 0.3646 -0.0076 0.069 Uiso 1 1 calc R
C8 C 0.3686(6) 0.3738(10) 0.0000(5) 0.065(3) Uani 1 1 d .
H8 H 0.3629 0.3410 -0.0467 0.077 Uiso 1 1 calc R
C9 C 0.4315(5) 0.4029(9) 0.0420(5) 0.059(3) Uani 1 1 d .
H9 H 0.4683 0.3886 0.0249 0.071 Uiso 1 1 calc R
C10 C 0.4395(5) 0.4526(8) 0.1085(4) 0.045(2) Uani 1 1 d .
H10 H 0.4825 0.4712 0.1382 0.054 Uiso 1 1 calc R
C11 C 0.3844(4) 0.4772(8) 0.1345(4) 0.0359(18) Uani 1 1 d .
C12 C 0.3993(3) 0.5389(7) 0.2080(3) 0.0261(16) Uani 1 1 d .
C13 C 0.3671(3) 0.4652(8) 0.2571(3) 0.0311(17) Uani 1 1 d .
C14 C 0.3188(3) 0.5328(8) 0.2812(4) 0.0349(18) Uani 1 1 d .
C15 C 0.2912(4) 0.4670(10) 0.3280(4) 0.049(2) Uani 1 1 d .
H15 H 0.2580 0.5166 0.3424 0.058 Uiso 1 1 calc R
C16 C 0.3116(4) 0.3312(11) 0.3533(4) 0.057(2) Uani 1 1 d .
H16 H 0.2935 0.2868 0.3867 0.069 Uiso 1 1 calc R
C17 C 0.3590(4) 0.2557(10) 0.3310(5) 0.054(2) Uani 1 1 d .
H17 H 0.3731 0.1596 0.3479 0.065 Uiso 1 1 calc R
C18 C 0.3844(4) 0.3250(9) 0.2839(4) 0.0388(19) Uani 1 1 d .
C19 C -0.0347(4) 0.4246(8) 0.3599(5) 0.063(3) Uani 1 1 d .
H19A H -0.0263 0.3905 0.3166 0.095 Uiso 1 1 calc R
H19B H -0.0704 0.3665 0.3685 0.095 Uiso 1 1 calc R
H19C H 0.0052 0.4123 0.3993 0.095 Uiso 1 1 calc R
C20 C -0.1398(4) 0.6060(10) 0.2923(5) 0.059(3) Uani 1 1 d .
H20A H -0.1587 0.7052 0.2832 0.089 Uiso 1 1 calc R
H20B H -0.1670 0.5451 0.3136 0.089 Uiso 1 1 calc R
H20C H -0.1384 0.5612 0.2480 0.089 Uiso 1 1 calc R
C21 C -0.0710(5) 0.6605(10) 0.4347(5) 0.069(3) Uani 1 1 d .
H21A H -0.0287 0.6627 0.4713 0.103 Uiso 1 1 calc R
H21B H -0.0992 0.5848 0.4461 0.103 Uiso 1 1 calc R
H21C H -0.0923 0.7571 0.4320 0.103 Uiso 1 1 calc R
C22 C 0.0810(4) 0.6741(10) 0.3906(4) 0.052(2) Uani 1 1 d .
H22A H 0.1221 0.7197 0.3882 0.077 Uiso 1 1 calc R
H22B H 0.0834 0.5670 0.3845 0.077 Uiso 1 1 calc R
H22C H 0.0745 0.6951 0.4364 0.077 Uiso 1 1 calc R
C23 C 0.2301(6) 1.0106(12) 0.2360(6) 0.083(3) Uani 1 1 d .
H23A H 0.2362 1.0871 0.2721 0.124 Uiso 1 1 calc R
H23B H 0.2651 1.0180 0.2133 0.124 Uiso 1 1 calc R
H23C H 0.2316 0.9130 0.2577 0.124 Uiso 1 1 calc R
C24 C 0.1684(6) 1.0302(10) 0.1852(6) 0.066(3) Uani 1 1 d .
C25 C 0.1712(7) 1.0805(10) 0.1142(7) 0.089(4) Uani 1 1 d .
H25 H 0.2111 1.0965 0.1031 0.107 Uiso 1 1 calc R
C26 C 0.1100(7) 1.1012(11) 0.0667(7) 0.079(3) Uani 1 1 d U
H26 H 0.1095 1.1375 0.0218 0.095 Uiso 1 1 calc R
C27 C 0.0492(7) 1.0751(11) 0.0770(6) 0.092(4) Uani 1 1 d U
H27 H 0.0098 1.0882 0.0400 0.110 Uiso 1 1 calc R
C28 C 0.0478(6) 1.0309(8) 0.1404(4) 0.068(3) Uani 1 1 d U
H28 H 0.0070 1.0186 0.1501 0.081 Uiso 1 1 calc R
C29 C 0.1109(4) 1.0009(7) 0.1965(4) 0.040(2) Uani 1 1 d U
C30 C 0.1008(3) 0.9416(7) 0.2623(3) 0.0285(16) Uani 1 1 d .
C31 C 0.1383(3) 1.0142(7) 0.3301(3) 0.0269(16) Uani 1 1 d .
C32 C 0.1901(4) 0.9512(8) 0.3809(4) 0.0378(18) Uani 1 1 d .
C33 C 0.2211(4) 1.0148(9) 0.4455(4) 0.049(2) Uani 1 1 d .
H33 H 0.2546 0.9636 0.4796 0.059 Uiso 1 1 calc R
C34 C 0.2019(4) 1.1527(10) 0.4584(4) 0.052(2) Uani 1 1 d .
H34 H 0.2234 1.2000 0.5016 0.062 Uiso 1 1 calc R
C35 C 0.1513(4) 1.2254(9) 0.4093(4) 0.047(2) Uani 1 1 d .
H35 H 0.1375 1.3211 0.4185 0.057 Uiso 1 1 calc R
C36 C 0.1219(4) 1.1545(8) 0.3470(4) 0.0397(19) Uani 1 1 d .
N1 N 0.4413(3) 0.6403(6) 0.2295(3) 0.0286(13) Uani 1 1 d .
N2 N 0.0586(3) 0.8429(6) 0.2615(3) 0.0289(13) Uani 1 1 d .

loop_
_atom_site_aniso_label
_atom_site_aniso_U_11
_atom_site_aniso_U_22
_atom_site_aniso_U_33
_atom_site_aniso_U_23
_atom_site_aniso_U_13
_atom_site_aniso_U_12
Ni1 0.0286(5) 0.0281(5) 0.0230(5) 0.0035(4) 0.0056(4) 0.0014(4)
Ni2 0.0294(5) 0.0259(5) 0.0245(5) 0.0012(4) 0.0031(4) 0.0011(4)
P1 0.0389(11) 0.0305(10) 0.0281(10) 0.0025(8) 0.0027(9) 0.0023(9)
P2 0.0397(12) 0.0271(10) 0.0320(11) 0.0041(8) 0.0082(9) 0.0009(9)
F1 0.041(3) 0.048(3) 0.057(3) -0.002(2) 0.016(2) 0.008(2)
F2 0.059(3) 0.038(3) 0.059(3) 0.014(2) 0.025(3) 0.013(2)
F3 0.047(3) 0.045(3) 0.061(3) -0.002(2) 0.000(2) 0.011(2)
F4 0.060(3) 0.041(3) 0.047(3) -0.006(2) 0.000(2) 0.016(2)
C1 0.085(8) 0.033(5) 0.091(8) 0.005(5) -0.017(6) 0.010(5)
C2 0.045(6) 0.100(8) 0.091(8) 0.046(7) 0.016(6) 0.035(6)
C3 0.109(9) 0.075(7) 0.032(5) 0.004(5) 0.000(5) 0.035(6)
C4 0.037(5) 0.062(5) 0.048(5) 0.041(4) 0.012(4) 0.003(4)
C5 0.051(6) 0.092(7) 0.041(5) -0.006(5) 0.003(5) -0.013(5)
C6 0.059(6) 0.048(5) 0.047(5) -0.008(4) 0.012(5) -0.005(5)
C7 0.080(7) 0.049(5) 0.039(5) -0.013(4) 0.008(5) -0.005(5)
C8 0.103(9) 0.056(6) 0.029(5) 0.000(4) 0.012(6) 0.006(6)
C9 0.086(8) 0.048(5) 0.056(6) 0.004(4) 0.040(6) 0.007(5)
C10 0.082(7) 0.023(4) 0.038(5) -0.004(3) 0.029(5) -0.005(4)
C11 0.052(5) 0.027(4) 0.027(4) -0.002(3) 0.009(4) -0.004(4)
C12 0.024(4) 0.029(4) 0.022(4) 0.002(3) 0.001(3) 0.006(3)
C13 0.028(4) 0.037(4) 0.023(4) -0.004(3) 0.000(3) -0.007(3)
C14 0.025(4) 0.045(5) 0.030(4) -0.004(3) 0.002(3) 0.003(4)
C15 0.036(5) 0.073(6) 0.037(5) 0.003(4) 0.011(4) 0.002(4)
C16 0.050(6) 0.085(7) 0.041(5) 0.021(5) 0.020(4) -0.010(5)
C17 0.052(5) 0.055(5) 0.056(6) 0.027(4) 0.019(5) -0.002(5)
C18 0.035(4) 0.044(5) 0.039(4) -0.005(4) 0.013(4) 0.000(4)
C19 0.061(6) 0.032(5) 0.097(8) 0.006(5) 0.023(6) -0.006(4)
C20 0.039(5) 0.067(6) 0.068(6) 0.021(5) 0.009(5) -0.013(5)
C21 0.105(8) 0.059(6) 0.059(6) 0.003(5) 0.051(6) -0.023(6)
C22 0.046(5) 0.066(6) 0.036(5) 0.021(4) 0.000(4) 0.009(5)
C23 0.093(9) 0.076(7) 0.100(9) -0.016(7) 0.059(8) -0.019(7)
C24 0.101(9) 0.044(5) 0.075(7) -0.018(5) 0.060(7) -0.021(6)
C25 0.142(12) 0.040(6) 0.111(10) -0.012(6) 0.078(9) -0.005(7)
C26 0.115(10) 0.053(6) 0.086(8) 0.008(6) 0.055(8) 0.011(7)
C27 0.148(11) 0.042(5) 0.075(8) 0.002(5) 0.016(8) 0.018(7)
C28 0.157(10) 0.026(4) 0.020(4) -0.003(3) 0.026(5) -0.006(5)
C29 0.080(6) 0.019(4) 0.026(4) -0.007(3) 0.023(4) -0.005(4)
C30 0.030(4) 0.026(4) 0.026(4) -0.004(3) 0.004(3) -0.002(3)
C31 0.027(4) 0.033(4) 0.020(4) -0.003(3) 0.007(3) -0.005(3)
C32 0.032(4) 0.035(4) 0.041(5) -0.006(4) 0.002(4) -0.001(4)
C33 0.042(5) 0.056(5) 0.038(5) 0.000(4) -0.006(4) -0.006(4)
C34 0.054(6) 0.054(5) 0.042(5) -0.012(4) 0.006(4) -0.008(5)
C35 0.058(5) 0.037(4) 0.044(5) -0.016(4) 0.012(4) 0.005(4)
C36 0.038(5) 0.038(4) 0.038(4) -0.004(4) 0.004(4) 0.001(4)
N1 0.021(3) 0.031(3) 0.028(3) -0.002(3) -0.001(3) 0.004(3)
N2 0.027(3) 0.030(3) 0.030(3) -0.002(3) 0.008(3) 0.004(3)

loop_
_atom_type_symbol
_atom_type_description
_atom_type_scat_dispersion_real
_atom_type_scat_dispersion_imag
_atom_type_scat_source
C C 0.0033 0.0016 'International Tables Vol C Tables 4.2.6.8 and 6.1.1.4'
H H 0.0000 0.0000 'International Tables Vol C Tables 4.2.6.8 and 6.1.1.4'
F F 0.0171 0.0103 'International Tables Vol C Tables 4.2.6.8 and 6.1.1.4'
N N 0.0061 0.0033 'International Tables Vol C Tables 4.2.6.8 and 6.1.1.4'
Ni Ni 0.3393 1.1124 'International Tables Vol C Tables 4.2.6.8 and 6.1.1.4'
P P 0.1023 0.0942 'International Tables Vol C Tables 4.2.6.8 and 6.1.1.4'

loop_
_geom_angle_atom_site_label_1
_geom_angle_atom_site_label_2
_geom_angle_atom_site_label_3
_geom_angle
_geom_angle_site_symmetry_1
_geom_angle_site_symmetry_3
N1 Ni1 N1 76.8(3) 2_655 .
N1 Ni1 C4 98.0(3) 2_655 .
N1 Ni1 C4 174.7(3) . .
N1 Ni1 P1 163.92(18) 2_655 .
N1 Ni1 P1 96.68(17) . .
C4 Ni1 P1 88.5(2) . .
N1 Ni1 Ni1 48.30(17) 2_655 2_655
N1 Ni1 Ni1 47.94(16) . 2_655
C4 Ni1 Ni1 128.5(3) . 2_655
P1 Ni1 Ni1 116.66(7) . 2_655
N2 Ni2 N2 76.8(3) . 2
N2 Ni2 C22 97.4(3) . .
N2 Ni2 C22 174.2(3) 2 .
N2 Ni2 P2 163.53(17) . .
N2 Ni2 P2 96.20(17) 2 .
C22 Ni2 P2 89.5(3) . .
N2 Ni2 Ni2 48.62(16) . 2
N2 Ni2 Ni2 48.01(17) 2 2
C22 Ni2 Ni2 127.9(3) . 2
P2 Ni2 Ni2 115.85(7) . 2
C1 P1 C3 103.5(5) . .
C1 P1 C2 101.2(5) . .
C3 P1 C2 103.1(5) . .
C1 P1 Ni1 114.2(3) . .
C3 P1 Ni1 117.8(3) . .
C2 P1 Ni1 115.0(3) . .
C20 P2 C21 103.3(5) . .
C20 P2 C19 100.9(4) . .
C21 P2 C19 103.2(5) . .
C20 P2 Ni2 115.2(3) . .
C21 P2 Ni2 117.9(3) . .
C19 P2 Ni2 114.1(3) . .
P1 C1 H1A 109.5 . .
P1 C1 H1B 109.5 . .
H1A C1 H1B 109.5 . .
P1 C1 H1C 109.5 . .
H1A C1 H1C 109.5 . .
H1B C1 H1C 109.5 . .
P1 C2 H2A 109.5 . .
P1 C2 H2B 109.5 . .
H2A C2 H2B 109.5 . .
P1 C2 H2C 109.5 . .
H2A C2 H2C 109.5 . .
H2B C2 H2C 109.5 . .
P1 C3 H3A 109.5 . .
P1 C3 H3B 109.5 . .
H3A C3 H3B 109.5 . .
P1 C3 H3C 109.5 . .
H3A C3 H3C 109.5 . .
H3B C3 H3C 109.5 . .
Ni1 C4 H4A 109.5 . .
Ni1 C4 H4B 109.5 . .
H4A C4 H4B 109.5 . .
Ni1 C4 H4C 109.5 . .
H4A C4 H4C 109.5 . .
H4B C4 H4C 109.5 . .
C6 C5 H5A 109.5 . .
C6 C5 H5B 109.5 . .
H5A C5 H5B 109.5 . .
C6 C5 H5C 109.5 . .
H5A C5 H5C 109.5 . .
H5B C5 H5C 109.5 . .
C11 C6 C7 119.8(9) . .
C11 C6 C5 122.7(8) . .
C7 C6 C5 117.5(8) . .
C8 C7 C6 119.3(9) . .
C8 C7 H7 120.3 . .
C6 C7 H7 120.3 . .
C7 C8 C9 123.0(9) . .
C7 C8 H8 118.5 . .
C9 C8 H8 118.5 . .
C10 C9 C8 118.5(9) . .
C10 C9 H9 120.8 . .
C8 C9 H9 120.8 . .
C9 C10 C11 121.4(9) . .
C9 C10 H10 119.3 . .
C11 C10 H10 119.3 . .
C6 C11 C10 118.0(7) . .
C6 C11 C12 125.5(7) . .
C10 C11 C12 116.5(7) . .
N1 C12 C13 120.9(6) . .
N1 C12 C11 121.5(6) . .
C13 C12 C11 117.3(6) . .
C18 C13 C14 114.0(7) . .
C18 C13 C12 122.6(7) . .
C14 C13 C12 123.4(6) . .
F1 C14 C15 119.3(7) . .
F1 C14 C13 117.5(7) . .
C15 C14 C13 123.1(7) . .
C16 C15 C14 119.6(8) . .
C16 C15 H15 120.2 . .
C14 C15 H15 120.2 . .
C15 C16 C17 120.7(8) . .
C15 C16 H16 119.6 . .
C17 C16 H16 119.6 . .
C18 C17 C16 117.5(8) . .
C18 C17 H17 121.3 . .
C16 C17 H17 121.3 . .
C17 C18 F2 118.9(7) . .
C17 C18 C13 125.0(8) . .
F2 C18 C13 116.0(7) . .
P2 C19 H19A 109.5 . .
P2 C19 H19B 109.5 . .
H19A C19 H19B 109.5 . .
P2 C19 H19C 109.5 . .
H19A C19 H19C 109.5 . .
H19B C19 H19C 109.5 . .
P2 C20 H20A 109.5 . .
P2 C20 H20B 109.5 . .
H20A C20 H20B 109.5 . .
P2 C20 H20C 109.5 . .
H20A C20 H20C 109.5 . .
H20B C20 H20C 109.5 . .
P2 C21 H21A 109.5 . .
P2 C21 H21B 109.5 . .
H21A C21 H21B 109.5 . .
P2 C21 H21C 109.5 . .
H21A C21 H21C 109.5 . .
H21B C21 H21C 109.5 . .
Ni2 C22 H22A 109.5 . .
Ni2 C22 H22B 109.5 . .
H22A C22 H22B 109.5 . .
Ni2 C22 H22C 109.5 . .
H22A C22 H22C 109.5 . .
H22B C22 H22C 109.5 . .
C24 C23 H23A 109.5 . .
C24 C23 H23B 109.5 . .
H23A C23 H23B 109.5 . .
C24 C23 H23C 109.5 . .
H23A C23 H23C 109.5 . .
H23B C23 H23C 109.5 . .
C29 C24 C23 124.0(10) . .
C29 C24 C25 120.5(11) . .
C23 C24 C25 115.4(10) . .
C26 C25 C24 113.5(11) . .
C26 C25 H25 123.2 . .
C24 C25 H25 123.2 . .
C25 C26 C27 127.4(12) . .
C25 C26 H26 116.3 . .
C27 C26 H26 116.3 . .
C28 C27 C26 118.1(12) . .
C28 C27 H27 120.9 . .
C26 C27 H27 120.9 . .
C27 C28 C29 119.8(11) . .
C27 C28 H28 120.1 . .
C29 C28 H28 120.1 . .
C24 C29 C30 126.5(9) . .
C24 C29 C28 120.4(8) . .
C30 C29 C28 113.1(7) . .
N2 C30 C29 121.9(6) . .
N2 C30 C31 120.6(6) . .
C29 C30 C31 117.3(6) . .
C36 C31 C32 113.8(6) . .
C36 C31 C30 120.9(6) . .
C32 C31 C30 125.2(6) . .
F3 C32 C31 117.1(6) . .
F3 C32 C33 118.2(7) . .
C31 C32 C33 124.6(7) . .
C34 C33 C32 118.0(8) . .
C34 C33 H33 121.0 . .
C32 C33 H33 121.0 . .
C33 C34 C35 120.9(8) . .
C33 C34 H34 119.6 . .
C35 C34 H34 119.6 . .
C36 C35 C34 118.0(7) . .
C36 C35 H35 121.0 . .
C34 C35 H35 121.0 . .
F4 C36 C35 117.6(7) . .
F4 C36 C31 117.8(6) . .
C35 C36 C31 124.5(7) . .
C12 N1 Ni1 142.2(5) . 2_655
C12 N1 Ni1 130.6(5) . .
Ni1 N1 Ni1 83.8(2) 2_655 .
C30 N2 Ni2 143.4(5) . .
C30 N2 Ni2 130.6(5) . 2
Ni2 N2 Ni2 83.4(2) . 2

loop_
_geom_bond_atom_site_label_1
_geom_bond_atom_site_label_2
_geom_bond_distance
_geom_bond_site_symmetry_2
Ni1 N1 1.919(5) 2_655
Ni1 N1 1.930(6) .
Ni1 C4 1.949(7) .
Ni1 P1 2.123(2) .
Ni1 Ni1 2.570(2) 2_655
Ni2 N2 1.923(6) .
Ni2 N2 1.941(5) 2
Ni2 C22 1.951(7) .
Ni2 P2 2.125(2) .
Ni2 Ni2 2.570(2) 2
P1 C1 1.791(8) .
P1 C3 1.803(8) .
P1 C2 1.826(9) .
P2 C20 1.802(8) .
P2 C21 1.809(9) .
P2 C19 1.812(8) .
F1 C14 1.347(8) .
F2 C18 1.365(8) .
F3 C32 1.362(8) .
F4 C36 1.373(8) .
C1 H1A 0.9800 .
C1 H1B 0.9800 .
C1 H1C 0.9800 .
C2 H2A 0.9800 .
C2 H2B 0.9800 .
C2 H2C 0.9800 .
C3 H3A 0.9800 .
C3 H3B 0.9800 .
C3 H3C 0.9800 .
C4 H4A 0.9800 .
C4 H4B 0.9800 .
C4 H4C 0.9800 .
C5 C6 1.491(12) .
C5 H5A 0.9800 .
C5 H5B 0.9800 .
C5 H5C 0.9800 .
C6 C11 1.389(11) .
C6 C7 1.415(11) .
C7 C8 1.346(13) .
C7 H7 0.9500 .
C8 C9 1.382(13) .
C8 H8 0.9500 .
C9 C10 1.362(11) .
C9 H9 0.9500 .
C10 C11 1.430(11) .
C10 H10 0.9500 .
C11 C12 1.512(9) .
C12 N1 1.266(8) .
C12 C13 1.503(10) .
C13 C18 1.385(10) .
C13 C14 1.397(10) .
C14 C15 1.372(11) .
C15 C16 1.352(12) .
C15 H15 0.9500 .
C16 C17 1.394(12) .
C16 H16 0.9500 .
C17 C18 1.364(11) .
C17 H17 0.9500 .
C19 H19A 0.9800 .
C19 H19B 0.9800 .
C19 H19C 0.9800 .
C20 H20A 0.9800 .
C20 H20B 0.9800 .
C20 H20C 0.9800 .
C21 H21A 0.9800 .
C21 H21B 0.9800 .
C21 H21C 0.9800 .
C22 H22A 0.9800 .
C22 H22B 0.9800 .
C22 H22C 0.9800 .
C23 C24 1.415(14) .
C23 H23A 0.9800 .
C23 H23B 0.9800 .
C23 H23C 0.9800 .
C24 C29 1.334(12) .
C24 C25 1.503(14) .
C25 C26 1.383(15) .
C25 H25 0.9500 .
C26 C27 1.387(16) .
C26 H26 0.9500 .
C27 C28 1.334(13) .
C27 H27 0.9500 .
C28 C29 1.501(13) .
C28 H28 0.9500 .
C29 C30 1.490(10) .
C30 N2 1.265(8) .
C30 C31 1.505(9) .
C31 C36 1.385(10) .
C31 C32 1.385(9) .
C32 C33 1.388(10) .
C33 C34 1.362(11) .
C33 H33 0.9500 .
C34 C35 1.392(11) .
C34 H34 0.9500 .
C35 C36 1.375(10) .
C35 H35 0.9500 .
N1 Ni1 1.919(5) 2_655
N2 Ni2 1.941(5) 2
